data_7106839
loop_
_publ_author_name
'Xue, Wei'
'Wang, Bao-Ying'
'Zhu, Jie'
'Zhang, Wei-Xiong'
'Zhang, Yue-Biao'
'Zhao, Hai-Xia'
'Chen, Xiao-Ming'

_publ_section_title
;
 A one-dimensional coordination polymer exhibiting simultaneous spin-crossover
 and semiconductor behaviour
;
_journal_coden_ASTM CHCOFS
_journal_issue 37
_journal_name_full
;
 Chemical Communications (Cambridge, United Kingdom)
;
_journal_page_first 10233
_journal_page_last 10235
_journal_paper_doi 10.1039/c1cc12852c
_journal_volume 47
_journal_year 2011
_chemical_formula_moiety 'C18 H12 Co N2 S2'
_chemical_formula_sum 'C18 H12 Co N2 S2'
_chemical_formula_weight 379.35
_chemical_name_common CoMQ
_space_group_IT_number 14
_symmetry_cell_setting monoclinic
_symmetry_space_group_name_Hall '-P 2ybc'
_symmetry_space_group_name_H-M 'P 1 21/c 1'
_atom_sites_solution_hydrogens geom
_atom_sites_solution_primary direct
_atom_sites_solution_secondary difmap
_audit_creation_method SHELXL-97
_cell_angle_alpha 90.00
_cell_angle_beta 92.1943(15)
_cell_angle_gamma 90.00
_cell_formula_units_Z 2
_cell_length_a 3.7109(4)
_cell_length_b 14.7647(14)
_cell_length_c 13.0315(13)
_cell_measurement_reflns_used 3853
_cell_measurement_temperature 272(2)
_cell_measurement_theta_max 26.0
_cell_measurement_theta_min 2.1
_cell_volume 713.48(12)
_computing_cell_refinement 'SAINT+ Ver. 6.22, Bruker AXS Inc., 2001.'
_computing_data_collection 'SMART Bruker AXS Inc., 1998.'
_computing_data_reduction 'SAINT+ Ver. 6.22, Bruker AXS Inc., 2001.'
_computing_molecular_graphics 'SHELXTL Ver. 6.12, (Sheldrick, 2000)'
_computing_publication_material 'SHELXTL Ver. 6.12, (Sheldrick, 2000)'
_computing_structure_refinement 'SHELXTL Ver. 6.12, (Sheldrick, 2000)'
_computing_structure_solution 'SHELXTL Ver. 6.12, (Sheldrick, 2000)'
_diffrn_ambient_temperature 272(2)
_diffrn_measured_fraction_theta_full 0.983
_diffrn_measured_fraction_theta_max 0.983
_diffrn_measurement_device_type 'CCD area detector'
_diffrn_measurement_method 'phi and omega scans'
_diffrn_radiation_monochromator graphite
_diffrn_radiation_source 'fine-focus sealed tube'
_diffrn_radiation_type MoK\a
_diffrn_radiation_wavelength 0.71073
_diffrn_reflns_av_R_equivalents 0.0137
_diffrn_reflns_av_sigmaI/netI 0.0146
_diffrn_reflns_limit_h_max 4
_diffrn_reflns_limit_h_min -3
_diffrn_reflns_limit_k_max 18
_diffrn_reflns_limit_k_min -11
_diffrn_reflns_limit_l_max 15
_diffrn_reflns_limit_l_min -16
_diffrn_reflns_number 3583
_diffrn_reflns_theta_full 25.98
_diffrn_reflns_theta_max 25.98
_diffrn_reflns_theta_min 2.09
_exptl_absorpt_coefficient_mu 1.493
_exptl_absorpt_correction_T_max 0.928
_exptl_absorpt_correction_T_min 0.914
_exptl_absorpt_correction_type empirical
_exptl_absorpt_process_details SADABS
_exptl_crystal_colour black
_exptl_crystal_density_diffrn 1.766
_exptl_crystal_density_method 'not measured'
_exptl_crystal_description needle-like
_exptl_crystal_F_000 386
_exptl_crystal_size_max 0.20
_exptl_crystal_size_mid 0.05
_exptl_crystal_size_min 0.05
_refine_diff_density_max 0.645
_refine_diff_density_min -0.177
_refine_diff_density_rms 0.066
_refine_ls_extinction_method none
_refine_ls_goodness_of_fit_ref 1.062
_refine_ls_hydrogen_treatment constr
_refine_ls_matrix_type full
_refine_ls_number_parameters 106
_refine_ls_number_reflns 1384
_refine_ls_number_restraints 0
_refine_ls_restrained_S_all 1.062
_refine_ls_R_factor_all 0.0287
_refine_ls_R_factor_gt 0.0277
_refine_ls_shift/su_max 0.001
_refine_ls_shift/su_mean 0.000
_refine_ls_structure_factor_coef Fsqd
_refine_ls_weighting_details 'calc w=1/[\s^2^(Fo^2^)+(0.0610P)^2^+0.2135P] where P=(Fo^2^+2Fc^2^)/3'
_refine_ls_weighting_scheme calc
_refine_ls_wR_factor_gt 0.0836
_refine_ls_wR_factor_ref 0.0851
_reflns_number_gt 1320
_reflns_number_total 1384
_reflns_threshold_expression >2sigma(I)
_cod_data_source_file c1cc12852c.txt
_cod_data_source_block 1@272K
_cod_original_sg_symbol_H-M 'P2(1)/c '
_cod_database_code 7106839

loop_
_symmetry_equiv_pos_as_xyz
'x, y, z'
'-x, y+1/2, -z+1/2'
'-x, -y, -z'
'x, -y-1/2, z-1/2'

loop_
_atom_site_label
_atom_site_type_symbol
_atom_site_fract_x
_atom_site_fract_y
_atom_site_fract_z
_atom_site_U_iso_or_equiv
_atom_site_adp_type
_atom_site_occupancy
_atom_site_symmetry_multiplicity
_atom_site_calc_flag
_atom_site_refinement_flags
_atom_site_disorder_assembly
_atom_site_disorder_group
Co1 Co 1.0000 0.5000 0.5000 0.02871(16) Uani 1 2 d S . .
S1 S 0.54385(12) 0.55744(3) 0.38466(3) 0.02962(17) Uani 1 1 d . . .
N1 N 0.9375(4) 0.38361(10) 0.41047(11) 0.0256(3) Uani 1 1 d . . .
C4 C 0.8010(5) 0.32367(13) 0.23951(14) 0.0314(4) Uani 1 1 d . . .
C8 C 0.6034(5) 0.47664(13) 0.28857(14) 0.0276(4) Uani 1 1 d . . .
C1 C 1.0799(5) 0.30409(13) 0.43570(15) 0.0310(4) Uani 1 1 d . . .
H1 H 1.1794 0.2969 0.5018 0.037 Uiso 1 1 calc R . .
C9 C 0.7836(4) 0.39385(12) 0.31315(13) 0.0258(4) Uani 1 1 d . . .
C5 C 0.6565(5) 0.33940(15) 0.13887(15) 0.0385(5) Uani 1 1 d . . .
H5 H 0.6704 0.2945 0.0891 0.046 Uiso 1 1 calc R . .
C3 C 0.9585(5) 0.24076(13) 0.26996(17) 0.0370(4) Uani 1 1 d . . .
H3 H 0.9734 0.1934 0.2232 0.044 Uiso 1 1 calc R . .
C7 C 0.4658(6) 0.48807(15) 0.18907(16) 0.0351(4) Uani 1 1 d . . .
H7 H 0.3501 0.5420 0.1711 0.042 Uiso 1 1 calc R . .
C6 C 0.4974(5) 0.42018(18) 0.11506(14) 0.0406(5) Uani 1 1 d . . .
H6 H 0.4081 0.4304 0.0484 0.049 Uiso 1 1 calc R . .
C2 C 1.0892(5) 0.23034(13) 0.36860(16) 0.0370(4) Uani 1 1 d . . .
H2 H 1.1829 0.1750 0.3908 0.044 Uiso 1 1 calc R . .

loop_
_atom_site_aniso_label
_atom_site_aniso_U_11
_atom_site_aniso_U_22
_atom_site_aniso_U_33
_atom_site_aniso_U_23
_atom_site_aniso_U_13
_atom_site_aniso_U_12
Co1 0.0349(2) 0.0219(2) 0.0286(2) -0.00382(11) -0.00868(16) 0.00433(12)
S1 0.0311(3) 0.0249(3) 0.0326(3) -0.00014(16) -0.00145(19) 0.00153(16)
N1 0.0249(7) 0.0241(7) 0.0279(7) 0.0009(6) -0.0002(6) -0.0012(6)
C4 0.0246(8) 0.0354(9) 0.0344(9) -0.0075(8) 0.0051(7) -0.0082(7)
C8 0.0245(8) 0.0304(9) 0.0279(9) 0.0014(8) 0.0026(6) -0.0031(7)
C1 0.0294(8) 0.0261(9) 0.0375(9) 0.0030(7) 0.0003(7) -0.0008(7)
C9 0.0222(7) 0.0273(9) 0.0282(8) -0.0011(7) 0.0028(6) -0.0053(6)
C5 0.0351(9) 0.0497(12) 0.0307(9) -0.0114(9) 0.0033(7) -0.0114(9)
C3 0.0334(10) 0.0297(10) 0.0484(11) -0.0125(8) 0.0082(8) -0.0045(8)
C7 0.0307(10) 0.0414(11) 0.0330(10) 0.0081(8) -0.0017(8) -0.0036(8)
C6 0.0359(10) 0.0589(13) 0.0267(9) 0.0015(9) -0.0027(7) -0.0119(9)
C2 0.0336(9) 0.0235(9) 0.0539(12) -0.0020(8) 0.0032(8) 0.0011(7)

loop_
_atom_type_symbol
_atom_type_description
_atom_type_scat_dispersion_real
_atom_type_scat_dispersion_imag
_atom_type_scat_source
C C 0.0033 0.0016 'International Tables Vol C Tables 4.2.6.8 and 6.1.1.4'
H H 0.0000 0.0000 'International Tables Vol C Tables 4.2.6.8 and 6.1.1.4'
Co Co 0.3494 0.9721 'International Tables Vol C Tables 4.2.6.8 and 6.1.1.4'
N N 0.0061 0.0033 'International Tables Vol C Tables 4.2.6.8 and 6.1.1.4'
S S 0.1246 0.1234 'International Tables Vol C Tables 4.2.6.8 and 6.1.1.4'

loop_
_geom_angle_atom_site_label_1
_geom_angle_atom_site_label_2
_geom_angle_atom_site_label_3
_geom_angle
_geom_angle_site_symmetry_1
_geom_angle_site_symmetry_3
_geom_angle_publ_flag
N1 Co1 N1 180.00(8) . 3_766 ?
N1 Co1 S1 83.05(4) . . ?
N1 Co1 S1 96.95(4) 3_766 . ?
N1 Co1 S1 96.95(4) . 3_766 ?
N1 Co1 S1 83.05(4) 3_766 3_766 ?
S1 Co1 S1 180.0 . 3_766 ?
N1 Co1 S1 90.97(4) . 1_655 ?
N1 Co1 S1 89.03(4) 3_766 1_655 ?
S1 Co1 S1 93.745(16) . 1_655 ?
S1 Co1 S1 86.255(16) 3_766 1_655 ?
N1 Co1 S1 89.03(4) . 3_666 ?
N1 Co1 S1 90.97(4) 3_766 3_666 ?
S1 Co1 S1 86.255(16) . 3_666 ?
S1 Co1 S1 93.745(16) 3_766 3_666 ?
S1 Co1 S1 180.0 1_655 3_666 ?
C8 S1 Co1 95.91(6) . . ?
C8 S1 Co1 107.57(6) . 1_455 ?
Co1 S1 Co1 93.745(16) . 1_455 ?
C1 N1 C9 118.23(15) . . ?
C1 N1 Co1 123.86(12) . . ?
C9 N1 Co1 117.22(11) . . ?
C3 C4 C9 118.36(18) . . ?
C3 C4 C5 122.82(18) . . ?
C9 C4 C5 118.82(18) . . ?
C7 C8 C9 117.92(18) . . ?
C7 C8 S1 122.32(16) . . ?
C9 C8 S1 119.69(13) . . ?
N1 C1 C2 123.69(17) . . ?
N1 C9 C4 121.00(16) . . ?
N1 C9 C8 118.39(15) . . ?
C4 C9 C8 120.60(16) . . ?
C6 C5 C4 120.01(18) . . ?
C2 C3 C4 119.49(18) . . ?
C8 C7 C6 121.4(2) . . ?
C5 C6 C7 121.17(19) . . ?
C3 C2 C1 119.01(18) . . ?

loop_
_geom_bond_atom_site_label_1
_geom_bond_atom_site_label_2
_geom_bond_distance
_geom_bond_site_symmetry_2
_geom_bond_publ_flag
Co1 N1 2.0850(15) . ?
Co1 N1 2.0850(15) 3_766 ?
Co1 S1 2.3768(5) . ?
Co1 S1 2.3768(5) 3_766 ?
Co1 S1 2.6989(5) 1_655 ?
Co1 S1 2.6989(5) 3_666 ?
S1 C8 1.7497(19) . ?
S1 Co1 2.6989(5) 1_455 ?
N1 C1 1.324(2) . ?
N1 C9 1.379(2) . ?
C4 C3 1.407(3) . ?
C4 C9 1.415(3) . ?
C4 C5 1.417(3) . ?
C8 C7 1.385(3) . ?
C8 C9 1.424(3) . ?
C1 C2 1.398(3) . ?
C5 C6 1.361(4) . ?
C3 C2 1.365(3) . ?
C7 C6 1.399(3) . ?
